data_4306009
loop_
_publ_author_name
'Atsushi Okazawa'
'Yasunori Nagaichi'
'Takashi Nogami'
'Takayuki Ishida'

_publ_contact_author_address
;
    Department of Applied Physics and Chemistry, The University of 
    Electro-Communications, Chofu, Tokyo 182-8585, Japan
;
_publ_contact_author_email ' ishi@pc.uec.ac.jp '
_publ_contact_author_fax ' +81-42-443-5501 '
_publ_contact_author_name ' Takayuki Ishida'
_publ_contact_author_phone ' +81-42-443-5490 '
_publ_section_title
;
Magneto-Structure Relationship in Copper(II) and Nickel(II) Complexes
Chelated with Stabletert-Butyl 5-Phenyl-2-pyridyl Nitroxide and Related
Radicals
;
_journal_name_full 'Inorganic Chemistry'
_journal_page_first 8859
_journal_page_last 8868
_journal_paper_doi 10.1021/ic800937n
_journal_volume 47
_journal_year 2008
_chemical_absolute_configuration ad
_chemical_formula_moiety 'C30 H38 N4 Ni O4, 2(Cl O4)'
_chemical_formula_sum 'C30 H38 Cl2 N4 Ni O12'
_chemical_formula_weight 776.26
_chemical_melting_point 152
_space_group_IT_number 20
_symmetry_cell_setting orthorhombic
_symmetry_Int_Tables_number 20
_symmetry_space_group_name_Hall 'C 2c 2'
_symmetry_space_group_name_H-M 'C 2 2 21'
_cell_angle_alpha 90.0000
_cell_angle_beta 90.0000
_cell_angle_gamma 90.0000
_cell_formula_units_Z 4
_cell_length_a 11.5278(7)
_cell_length_b 15.7492(10)
_cell_length_c 18.7820(14)
_cell_measurement_reflns_used 23900
_cell_measurement_temperature 104.
_cell_measurement_theta_max 27.5
_cell_measurement_theta_min 2.2
_cell_volume 3409.9(4)
_computing_cell_refinement PROCESS-AUTO
_computing_data_collection PROCESS-AUTO
_computing_data_reduction CrystalStructure
_computing_publication_material 'CrystalStructure 3.8'
_computing_structure_refinement CRYSTALS
_computing_structure_solution SIR92
_diffrn_detector_area_resol_mean 10.00
_diffrn_measured_fraction_theta_full 1.000
_diffrn_measured_fraction_theta_max 1.000
_diffrn_measurement_device_type 'Rigaku RAXIS-RAPID'
_diffrn_measurement_method \w
_diffrn_radiation_type 'Mo K\a'
_diffrn_radiation_wavelength 0.71069
_diffrn_reflns_av_R_equivalents 0.097
_diffrn_reflns_limit_h_max 14
_diffrn_reflns_limit_h_min -14
_diffrn_reflns_limit_k_max 20
_diffrn_reflns_limit_k_min -20
_diffrn_reflns_limit_l_max 24
_diffrn_reflns_limit_l_min -24
_diffrn_reflns_number 15406
_diffrn_reflns_theta_full 27.47
_diffrn_reflns_theta_max 27.47
_exptl_absorpt_coefficient_mu 0.793
_exptl_absorpt_correction_T_max 0.853
_exptl_absorpt_correction_T_min 0.668
_exptl_absorpt_correction_type multi-scan
_exptl_absorpt_process_details
;
    Higashi, T. (1995). Program for Absorption Correction.
    Rigaku Corporation, Tokyo, Japan.
;
_exptl_crystal_colour 'dark purple'
_exptl_crystal_density_diffrn 1.512
_exptl_crystal_density_method 'not measured'
_exptl_crystal_description platelet
_exptl_crystal_F_000 1616.00
_exptl_crystal_size_max 0.50
_exptl_crystal_size_mid 0.30
_exptl_crystal_size_min 0.20
_refine_diff_density_max 1.23
_refine_diff_density_min -0.85
_refine_ls_abs_structure_details 'Flack, H. D. (1983), Acta Cryst. A39, 876-881.  1737 Friedel Pairs'
_refine_ls_abs_structure_Flack 0.212(19)
_refine_ls_extinction_method none
_refine_ls_goodness_of_fit_ref 1.035
_refine_ls_hydrogen_treatment refall
_refine_ls_number_parameters 246
_refine_ls_number_reflns 3923
_refine_ls_R_factor_gt 0.0483
_refine_ls_shift/su_max 0.0000
_refine_ls_structure_factor_coef F
_refine_ls_weighting_details 'w = 1/[0.0002Fo^2^ + 1.0000\s(Fo^2^)]'
_refine_ls_weighting_scheme calc
_refine_ls_wR_factor_ref 0.0480
_reflns_number_gt 2749
_reflns_number_total 3923
_reflns_threshold_expression F^2^>2.0\s(F^2^)
_cod_data_source_file ic800937n_si_001_4.cif
_cod_data_source_block '__[Ni(phpyNO)2(H2O)2].(ClO4)2'
_cod_depositor_comments
;
The following automatic conversions were performed:

'_chemical_absolute_configuration' value 'ad ' changed to 'ad'
according to the built-in table from CIF Core dictionary named
'cif_core.dic' version 2.4.1 from 2010-06-29.

Automatic conversion script
Id: cif_fix_values 1646 2011-03-28 12:23:43Z adriana 
;
_cod_original_formula_sum 'C30 H38 Cl2 N4 Ni O12 '
_cod_database_code 4306009

loop_
_symmetry_equiv_pos_site_id
_symmetry_equiv_pos_as_xyz
1 +X,+Y,+Z
2 +X,-Y,-Z
3 -X,+Y,1/2-Z
4 -X,-Y,1/2+Z
5 1/2+X,1/2+Y,+Z
6 1/2+X,1/2-Y,-Z
7 1/2-X,1/2+Y,1/2-Z
8 1/2-X,1/2-Y,1/2+Z

loop_
_atom_site_label
_atom_site_type_symbol
_atom_site_fract_x
_atom_site_fract_y
_atom_site_fract_z
_atom_site_U_iso_or_equiv
_atom_site_adp_type
_atom_site_occupancy
_atom_site_symmetry_multiplicity
_atom_site_calc_flag
_atom_site_refinement_flags
_atom_site_disorder_assembly
_atom_site_disorder_group
Ni(1) Ni 0.5000 0.60222(4) 0.2500 0.02907(17) Uani 1.00 2 d S . .
Cl(1) Cl 0.23193(8) 0.82589(6) 0.34356(5) 0.0345(2) Uani 1.00 1 d . . .
O(1) O 0.6669(2) 0.60146(18) 0.27519(12) 0.0334(6) Uani 1.00 1 d . . .
O(2) O 0.500000(10) 0.7342(2) 0.250000(10) 0.0484(11) Uani 1.00 2 d S . .
O(3) O 0.500000(10) 0.4708(2) 0.250000(10) 0.0519(12) Uani 1.00 2 d S . .
O(4) O 0.1652(3) 0.7514(2) 0.33292(19) 0.0767(12) Uani 1.00 1 d . . .
O(5) O 0.3132(2) 0.8350(2) 0.28755(18) 0.0819(12) Uani 1.00 1 d . . .
O(6) O 0.2918(2) 0.82045(18) 0.40970(15) 0.0435(8) Uani 1.00 1 d . . .
O(7) O 0.1575(2) 0.89860(19) 0.34438(16) 0.0528(8) Uani 1.00 1 d . . .
N(1) N 0.4894(2) 0.60742(18) 0.35805(14) 0.0293(7) Uani 1.00 1 d . . .
N(2) N 0.6882(2) 0.61053(19) 0.34306(16) 0.0298(7) Uani 1.00 1 d . . .
C(1) C 0.5935(3) 0.6175(2) 0.3895(2) 0.0313(11) Uani 1.00 1 d . . .
C(2) C 0.6033(3) 0.6317(2) 0.4625(2) 0.0359(11) Uani 1.00 1 d . . .
C(3) C 0.5052(3) 0.6315(2) 0.50253(19) 0.0361(9) Uani 1.00 1 d . . .
C(4) C 0.3960(3) 0.6180(2) 0.4722(2) 0.0316(11) Uani 1.00 1 d . . .
C(5) C 0.3937(3) 0.6090(2) 0.3982(2) 0.0305(10) Uani 1.00 1 d . . .
C(6) C 0.2892(2) 0.6130(2) 0.51587(19) 0.0298(10) Uani 1.00 1 d . . .
C(7) C 0.2959(3) 0.5841(2) 0.5859(2) 0.0335(11) Uani 1.00 1 d . . .
C(8) C 0.1994(3) 0.5807(2) 0.6291(2) 0.0448(12) Uani 1.00 1 d . . .
C(9) C 0.0929(3) 0.6079(2) 0.6034(2) 0.0420(12) Uani 1.00 1 d . . .
C(10) C 0.0839(3) 0.6368(2) 0.5349(2) 0.0416(12) Uani 1.00 1 d . . .
C(11) C 0.1821(3) 0.6385(2) 0.4907(2) 0.0363(11) Uani 1.00 1 d . . .
C(12) C 0.8152(2) 0.6135(2) 0.3629(2) 0.0353(10) Uani 1.00 1 d . . .
C(13) C 0.8406(3) 0.5517(2) 0.4233(2) 0.0421(12) Uani 1.00 1 d . . .
C(14) C 0.8416(3) 0.7056(2) 0.3817(2) 0.0510(14) Uani 1.00 1 d . . .
C(15) C 0.8835(3) 0.5870(3) 0.2984(2) 0.0561(14) Uani 1.00 1 d . . .
H(1) H 0.6769 0.6413 0.4838 0.043 Uiso 1.00 1 c R . .
H(2) H 0.5109 0.6407 0.5524 0.043 Uiso 1.00 1 c R . .
H(3) H 0.3206 0.6037 0.3753 0.037 Uiso 1.00 1 c R . .
H(4) H 0.3687 0.5663 0.6043 0.040 Uiso 1.00 1 c R . .
H(5) H 0.2058 0.5599 0.6764 0.054 Uiso 1.00 1 c R . .
H(6) H 0.0263 0.6063 0.6332 0.050 Uiso 1.00 1 c R . .
H(7) H 0.0112 0.6557 0.5172 0.050 Uiso 1.00 1 c R . .
H(8) H 0.1749 0.6574 0.4429 0.043 Uiso 1.00 1 c R . .
H(9) H 0.8308 0.5797 0.4677 0.051 Uiso 1.00 1 c R . .
H(10) H 0.9181 0.5318 0.4193 0.051 Uiso 1.00 1 c R . .
H(11) H 0.7886 0.5050 0.4205 0.051 Uiso 1.00 1 c R . .
H(12) H 0.8655 0.7351 0.3401 0.062 Uiso 1.00 1 c R . .
H(13) H 0.9018 0.7074 0.4162 0.062 Uiso 1.00 1 c R . .
H(14) H 0.7739 0.7316 0.4005 0.062 Uiso 1.00 1 c R . .
H(15) H 0.8943 0.5272 0.2990 0.067 Uiso 1.00 1 c R . .
H(16) H 0.9569 0.6144 0.2988 0.068 Uiso 1.00 1 c R . .
H(17) H 0.8424 0.6027 0.2566 0.068 Uiso 1.00 1 c R . .
H(18) H 0.5693 0.4406 0.2605 0.063 Uiso 1.00 1 c R . .
H(19) H 0.5693 0.7643 0.2605 0.058 Uiso 1.00 1 c R . .

loop_
_atom_site_aniso_label
_atom_site_aniso_U_11
_atom_site_aniso_U_22
_atom_site_aniso_U_33
_atom_site_aniso_U_12
_atom_site_aniso_U_13
_atom_site_aniso_U_23
Ni(1) 0.0365(3) 0.0300(3) 0.0208(3) 0.0000 -0.0001(3) 0.0000
Cl(1) 0.0386(4) 0.0347(5) 0.0301(5) 0.0069(4) 0.0047(4) 0.0003(4)
O(1) 0.0419(14) 0.0364(14) 0.0218(12) -0.0030(14) 0.0002(11) -0.0008(11)
O(2) 0.0361(19) 0.034(2) 0.075(2) 0.0000 0.023(2) 0.0000
O(3) 0.072(2) 0.034(2) 0.050(2) 0.0000 -0.035(2) 0.0000
O(4) 0.118(2) 0.0453(19) 0.067(2) -0.0323(19) -0.046(2) 0.0100(17)
O(5) 0.077(2) 0.107(3) 0.062(2) 0.045(2) 0.0398(19) 0.037(2)
O(6) 0.0429(15) 0.0454(17) 0.0422(16) 0.0049(14) -0.0062(13) -0.0017(14)
O(7) 0.0487(15) 0.0510(18) 0.0588(19) 0.0223(16) -0.0097(15) -0.0103(18)
N(1) 0.0305(14) 0.0309(15) 0.0264(14) -0.0073(18) 0.0003(14) -0.0027(13)
N(2) 0.0324(14) 0.0291(16) 0.0279(16) -0.0031(15) 0.0017(14) -0.0030(16)
C(1) 0.032(2) 0.030(2) 0.032(2) -0.003(2) 0.0028(17) -0.0029(18)
C(2) 0.031(2) 0.047(2) 0.029(2) 0.000(2) -0.0060(18) -0.0046(19)
C(3) 0.0382(19) 0.046(2) 0.0240(18) -0.001(2) -0.002(2) -0.0026(16)
C(4) 0.037(2) 0.032(2) 0.026(2) 0.002(2) 0.0020(17) -0.0028(18)
C(5) 0.033(2) 0.032(2) 0.027(2) -0.009(2) -0.0034(16) 0.0012(19)
C(6) 0.0345(19) 0.027(2) 0.0276(19) -0.0041(18) 0.0032(16) -0.0008(17)
C(7) 0.040(2) 0.030(2) 0.031(2) -0.0022(17) 0.0031(18) -0.0014(17)
C(8) 0.062(2) 0.034(2) 0.038(2) -0.006(2) 0.011(2) -0.0025(18)
C(9) 0.043(2) 0.042(2) 0.042(2) -0.015(2) 0.0143(19) -0.018(2)
C(10) 0.037(2) 0.044(2) 0.045(2) -0.007(2) 0.006(2) -0.008(2)
C(11) 0.041(2) 0.038(2) 0.030(2) -0.0074(19) 0.0001(19) -0.0006(18)
C(12) 0.0282(17) 0.044(2) 0.034(2) -0.006(2) 0.0015(16) 0.002(2)
C(13) 0.040(2) 0.039(2) 0.047(2) -0.001(2) -0.007(2) -0.009(2)
C(14) 0.046(2) 0.043(2) 0.064(3) -0.008(2) -0.008(2) 0.005(2)
C(15) 0.032(2) 0.086(3) 0.051(2) 0.010(2) 0.002(2) 0.000(2)

loop_
_atom_type_symbol
_atom_type_description
_atom_type_scat_dispersion_real
_atom_type_scat_dispersion_imag
_atom_type_scat_source
C C 0.003 0.002
;
International Tables for Crystallography
(1992, Vol. C, Tables 4.2.6.8 and 6.1.1.4)
;
H H 0.000 0.000
;
International Tables for Crystallography
(1992, Vol. C, Table 6.1.1.4)
;
O O 0.011 0.006
;
International Tables for Crystallography
(1992, Vol. C, Tables 4.2.6.8 and 6.1.1.4)
;
N N 0.006 0.003
;
International Tables for Crystallography
(1992, Vol. C, Tables 4.2.6.8 and 6.1.1.4)
;
Ni Ni 0.339 1.112
;
International Tables for Crystallography
(1992, Vol. C, Tables 4.2.6.8 and 6.1.1.4)
;
Cl Cl 0.148 0.159
;
International Tables for Crystallography
(1992, Vol. C, Tables 4.2.6.8 and 6.1.1.4)
;

loop_
_geom_angle_atom_site_label_1
_geom_angle_atom_site_label_2
_geom_angle_atom_site_label_3
_geom_angle
_geom_angle_publ_flag
_geom_angle_site_symmetry_1
_geom_angle_site_symmetry_2
_geom_angle_site_symmetry_3
O(1) Ni(1) O(1) 179.31(12) yes . . 3_655
O(1) Ni(1) O(2) 90.35(8) yes . . .
O(1) Ni(1) O(3) 89.65(8) yes . . .
O(1) Ni(1) N(1) 79.64(10) yes . . .
O(1) Ni(1) N(1) 100.38(10) yes . . 3_655
O(1) Ni(1) O(2) 90.35(8) yes 3_655 . .
O(1) Ni(1) O(3) 89.65(8) yes 3_655 . .
O(1) Ni(1) N(1) 100.38(10) yes 3_655 . .
O(1) Ni(1) N(1) 79.64(10) yes 3_655 . 3_655
O(2) Ni(1) N(1) 87.69(8) yes . . .
O(2) Ni(1) N(1) 87.69(8) yes . . 3_655
O(3) Ni(1) N(1) 92.31(8) yes . . .
O(3) Ni(1) N(1) 92.31(8) yes . . 3_655
N(1) Ni(1) N(1) 175.39(11) yes . . 3_655
O(4) Cl(1) O(5) 109.8(2) yes . . .
O(4) Cl(1) O(6) 109.65(19) yes . . .
O(4) Cl(1) O(7) 109.79(19) yes . . .
O(5) Cl(1) O(6) 109.50(18) yes . . .
O(5) Cl(1) O(7) 108.9(2) yes . . .
O(6) Cl(1) O(7) 109.22(17) yes . . .
Ni(1) O(1) N(2) 114.56(18) yes . . .
Ni(1) N(1) C(1) 112.9(2) yes . . .
Ni(1) N(1) C(5) 127.8(2) yes . . .
C(1) N(1) C(5) 119.0(2) yes . . .
O(1) N(2) C(1) 118.0(2) yes . . .
O(1) N(2) C(12) 115.3(2) yes . . .
C(1) N(2) C(12) 126.8(2) yes . . .
N(1) C(1) N(2) 114.3(3) yes . . .
N(1) C(1) C(2) 121.6(3) yes . . .
N(2) C(1) C(2) 124.1(3) yes . . .
C(1) C(2) C(3) 118.4(3) yes . . .
C(2) C(3) C(4) 121.7(3) yes . . .
C(3) C(4) C(5) 116.0(3) yes . . .
C(3) C(4) C(6) 122.0(3) yes . . .
C(5) C(4) C(6) 122.0(3) yes . . .
N(1) C(5) C(4) 123.2(3) yes . . .
C(4) C(6) C(7) 119.6(3) yes . . .
C(4) C(6) C(11) 122.5(3) yes . . .
C(7) C(6) C(11) 117.8(3) yes . . .
C(6) C(7) C(8) 121.6(3) yes . . .
C(7) C(8) C(9) 119.8(3) yes . . .
C(8) C(9) C(10) 119.8(3) yes . . .
C(9) C(10) C(11) 120.0(3) yes . . .
C(6) C(11) C(10) 120.9(3) yes . . .
N(2) C(12) C(13) 110.5(3) yes . . .
N(2) C(12) C(14) 106.2(3) yes . . .
N(2) C(12) C(15) 107.4(2) yes . . .
C(13) C(12) C(14) 113.4(3) yes . . .
C(13) C(12) C(15) 108.8(3) yes . . .
C(14) C(12) C(15) 110.3(3) yes . . .
Ni(1) O(2) H(19) 120.0 no . . .
Ni(1) O(2) H(19) 120.0 no . . 3_655
H(19) O(2) H(19) 120.0 no . . 3_655
Ni(1) O(3) H(18) 120.0 no . . .
Ni(1) O(3) H(18) 120.0 no . . 3_655
H(18) O(3) H(18) 120.0 no . . 3_655
C(1) C(2) H(1) 120.8 no . . .
C(3) C(2) H(1) 120.8 no . . .
C(2) C(3) H(2) 119.2 no . . .
C(4) C(3) H(2) 119.2 no . . .
N(1) C(5) H(3) 118.4 no . . .
C(4) C(5) H(3) 118.4 no . . .
C(6) C(7) H(4) 119.2 no . . .
C(8) C(7) H(4) 119.2 no . . .
C(7) C(8) H(5) 120.1 no . . .
C(9) C(8) H(5) 120.1 no . . .
C(8) C(9) H(6) 120.1 no . . .
C(10) C(9) H(6) 120.1 no . . .
C(9) C(10) H(7) 120.0 no . . .
C(11) C(10) H(7) 120.0 no . . .
C(6) C(11) H(8) 119.5 no . . .
C(10) C(11) H(8) 119.6 no . . .
C(12) C(13) H(9) 109.5 no . . .
C(12) C(13) H(10) 109.5 no . . .
C(12) C(13) H(11) 109.5 no . . .
H(9) C(13) H(10) 109.5 no . . .
H(9) C(13) H(11) 109.5 no . . .
H(10) C(13) H(11) 109.5 no . . .
C(12) C(14) H(12) 109.4 no . . .
C(12) C(14) H(13) 109.5 no . . .
C(12) C(14) H(14) 109.5 no . . .
H(12) C(14) H(13) 109.5 no . . .
H(12) C(14) H(14) 109.5 no . . .
H(13) C(14) H(14) 109.5 no . . .
C(12) C(15) H(15) 109.5 no . . .
C(12) C(15) H(16) 109.5 no . . .
C(12) C(15) H(17) 109.4 no . . .
H(15) C(15) H(16) 109.5 no . . .
H(15) C(15) H(17) 109.5 no . . .
H(16) C(15) H(17) 109.5 no . . .

loop_
_geom_bond_atom_site_label_1
_geom_bond_atom_site_label_2
_geom_bond_distance
_geom_bond_publ_flag
_geom_bond_site_symmetry_1
_geom_bond_site_symmetry_2
Ni(1) O(1) 1.981(2) yes . .
Ni(1) O(1) 1.981(2) yes . 3_655
Ni(1) O(2) 2.078(3) yes . .
Ni(1) O(3) 2.071(3) yes . .
Ni(1) N(1) 2.035(2) yes . .
Ni(1) N(1) 2.035(2) yes . 3_655
Cl(1) O(4) 1.417(3) yes . .
Cl(1) O(5) 1.416(3) yes . .
Cl(1) O(6) 1.423(2) yes . .
Cl(1) O(7) 1.431(2) yes . .
O(1) N(2) 1.306(3) yes . .
N(1) C(1) 1.346(4) yes . .
N(1) C(5) 1.337(4) yes . .
N(2) C(1) 1.403(4) yes . .
N(2) C(12) 1.511(4) yes . .
C(1) C(2) 1.394(5) yes . .
C(2) C(3) 1.357(5) yes . .
C(3) C(4) 1.398(5) yes . .
C(4) C(5) 1.397(5) yes . .
C(4) C(6) 1.481(5) yes . .
C(6) C(7) 1.394(5) yes . .
C(6) C(11) 1.381(5) yes . .
C(7) C(8) 1.378(5) yes . .
C(8) C(9) 1.387(5) yes . .
C(9) C(10) 1.369(6) yes . .
C(10) C(11) 1.403(5) yes . .
C(12) C(13) 1.523(5) yes . .
C(12) C(14) 1.523(6) yes . .
C(12) C(15) 1.505(5) yes . .
O(2) H(19) 0.950 no . .
O(2) H(19) 0.950 no . 3_655
O(3) H(18) 0.950 no . .
O(3) H(18) 0.950 no . 3_655
C(2) H(1) 0.950 no . .
C(3) H(2) 0.950 no . .
C(5) H(3) 0.950 no . .
C(7) H(4) 0.950 no . .
C(8) H(5) 0.950 no . .
C(9) H(6) 0.950 no . .
C(10) H(7) 0.950 no . .
C(11) H(8) 0.950 no . .
C(13) H(9) 0.950 no . .
C(13) H(10) 0.950 no . .
C(13) H(11) 0.950 no . .
C(14) H(12) 0.950 no . .
C(14) H(13) 0.950 no . .
C(14) H(14) 0.950 no . .
C(15) H(15) 0.950 no . .
C(15) H(16) 0.950 no . .
C(15) H(17) 0.950 no . .

loop_
_geom_contact_atom_site_label_1
_geom_contact_atom_site_label_2
_geom_contact_distance
_geom_contact_publ_flag
_geom_contact_site_symmetry_1
_geom_contact_site_symmetry_2
O(1) O(7) 3.451(4) ? . 5_545
O(2) O(5) 2.767(3) ? . .
O(2) O(5) 2.767(3) ? . 3_655
O(3) O(7) 2.781(3) ? . 5_545
O(3) O(7) 2.781(3) ? . 7_545
O(4) C(11) 3.462(5) ? . .
O(5) O(2) 2.767(3) ? . .
O(5) C(8) 3.261(5) ? . 8_564
O(6) C(2) 3.324(4) ? . 6_466
O(6) C(5) 3.538(5) ? . .
O(6) C(10) 3.589(4) ? . 6_566
O(6) C(11) 3.482(4) ? . .
O(7) O(1) 3.451(4) ? . 5_455
O(7) O(3) 2.781(3) ? . 5_455
O(7) N(2) 3.357(4) ? . 5_455
O(7) C(3) 3.402(4) ? . 6_466
O(7) C(13) 3.530(5) ? . 5_455
N(2) O(7) 3.357(4) ? . 5_545
C(2) O(6) 3.324(4) ? . 6_566
C(3) O(7) 3.402(4) ? . 6_566
C(4) C(7) 3.558(5) ? . 2_566
C(5) O(6) 3.538(5) ? . .
C(5) C(7) 3.258(5) ? . 2_566
C(6) C(14) 3.497(5) ? . 6_466
C(7) C(4) 3.558(5) ? . 2_566
C(7) C(5) 3.258(5) ? . 2_566
C(7) C(14) 3.408(5) ? . 6_466
C(8) O(5) 3.261(5) ? . 8_565
C(10) O(6) 3.589(4) ? . 6_466
C(11) O(4) 3.462(5) ? . .
C(11) O(6) 3.482(4) ? . .
C(13) O(7) 3.530(5) ? . 5_545
C(13) C(13) 3.310(5) ? . 2_566
C(14) C(6) 3.497(5) ? . 6_566
C(14) C(7) 3.408(5) ? . 6_566
C(15) C(15) 3.243(5) ? . 3_755
Cl(1) H(1) 3.344 ? . 6_466
Cl(1) H(2) 3.254 ? . 6_466
Cl(1) H(6) 3.585 ? . 6_566
Cl(1) H(8) 3.310 ? . .
Cl(1) H(11) 3.236 ? . 5_455
Cl(1) H(18) 3.035 ? . 5_455
Cl(1) H(19) 3.163 ? . 3_655
O(1) H(5) 3.472 ? . 4_664
O(2) H(6) 3.349 ? . 6_566
O(2) H(6) 3.349 ? . 8_564
O(3) H(4) 3.181 ? . 2_566
O(3) H(4) 3.181 ? . 4_664
O(4) H(2) 3.270 ? . 6_466
O(4) H(3) 3.042 ? . .
O(4) H(8) 2.544 ? . .
O(4) H(12) 3.467 ? . 1_455
O(4) H(12) 3.279 ? . 3_655
O(4) H(13) 3.485 ? . 1_455
O(4) H(16) 3.291 ? . 1_455
O(4) H(16) 3.572 ? . 3_655
O(4) H(17) 2.884 ? . 3_655
O(4) H(18) 3.457 ? . 5_455
O(4) H(19) 3.534 ? . 3_655
O(5) H(5) 2.672 ? . 8_564
O(5) H(6) 3.018 ? . 6_566
O(5) H(6) 3.561 ? . 8_564
O(5) H(12) 3.531 ? . 3_655
O(5) H(15) 3.175 ? . 5_455
O(5) H(18) 3.306 ? . 5_455
O(5) H(19) 3.196 ? . .
O(5) H(19) 1.971 ? . 3_655
O(6) H(1) 2.473 ? . 6_466
O(6) H(2) 3.371 ? . 6_466
O(6) H(3) 3.490 ? . .
O(6) H(6) 3.048 ? . 6_566
O(6) H(7) 2.903 ? . 6_566
O(6) H(8) 2.967 ? . .
O(6) H(9) 2.825 ? . 6_466
O(6) H(11) 2.913 ? . 5_455
O(6) H(13) 3.535 ? . 6_466
O(7) H(1) 3.295 ? . 6_466
O(7) H(2) 2.645 ? . 6_466
O(7) H(4) 3.510 ? . 6_466
O(7) H(5) 3.586 ? . 8_564
O(7) H(11) 2.671 ? . 5_455
O(7) H(15) 3.504 ? . 5_455
O(7) H(18) 1.989 ? . 5_455
O(7) H(18) 3.339 ? . 7_555
N(1) H(4) 3.150 ? . 2_566
C(2) H(7) 3.532 ? . 6_566
C(3) H(7) 3.372 ? . 6_566
C(3) H(13) 3.192 ? . 6_466
C(4) H(4) 3.254 ? . 2_566
C(4) H(13) 3.458 ? . 6_466
C(5) H(4) 2.777 ? . 2_566
C(6) H(13) 3.363 ? . 6_466
C(6) H(14) 2.912 ? . 6_466
C(7) H(3) 3.060 ? . 2_566
C(7) H(12) 3.268 ? . 6_466
C(7) H(13) 3.502 ? . 6_466
C(7) H(14) 2.924 ? . 6_466
C(8) H(3) 3.224 ? . 2_566
C(8) H(12) 3.523 ? . 6_466
C(8) H(14) 3.127 ? . 6_466
C(8) H(19) 3.536 ? . 6_466
C(9) H(10) 3.013 ? . 2_466
C(9) H(14) 3.278 ? . 6_466
C(9) H(19) 3.266 ? . 6_466
C(10) H(9) 3.303 ? . 1_455
C(10) H(10) 3.332 ? . 1_455
C(10) H(10) 3.383 ? . 2_466
C(10) H(13) 3.258 ? . 1_455
C(10) H(14) 3.250 ? . 6_466
C(11) H(1) 3.501 ? . 6_466
C(11) H(14) 3.078 ? . 6_466
C(13) H(6) 3.450 ? . 2_666
C(13) H(7) 3.109 ? . 1_655
C(13) H(9) 2.914 ? . 2_566
C(13) H(10) 3.357 ? . 2_566
C(13) H(11) 3.124 ? . 2_566
C(14) H(2) 3.348 ? . 6_566
C(14) H(7) 3.303 ? . 1_655
C(15) H(5) 3.414 ? . 4_664
C(15) H(15) 3.285 ? . 3_755
C(15) H(16) 2.628 ? . 3_755
C(15) H(17) 3.334 ? . 3_755
H(1) Cl(1) 3.344 ? . 6_566
H(1) O(6) 2.473 ? . 6_566
H(1) O(7) 3.295 ? . 6_566
H(1) C(11) 3.501 ? . 6_566
H(1) H(8) 3.456 ? . 6_566
H(1) H(11) 3.193 ? . 2_566
H(2) Cl(1) 3.254 ? . 6_566
H(2) O(4) 3.270 ? . 6_566
H(2) O(6) 3.371 ? . 6_566
H(2) O(7) 2.645 ? . 6_566
H(2) C(14) 3.348 ? . 6_466
H(2) H(7) 3.462 ? . 6_566
H(2) H(12) 3.273 ? . 6_466
H(2) H(13) 2.766 ? . 6_466
H(2) H(14) 3.506 ? . 6_466
H(3) O(4) 3.042 ? . .
H(3) O(6) 3.490 ? . .
H(3) C(7) 3.060 ? . 2_566
H(3) C(8) 3.224 ? . 2_566
H(3) H(4) 2.761 ? . 2_566
H(3) H(5) 3.055 ? . 2_566
H(4) O(3) 3.181 ? . 2_566
H(4) O(7) 3.510 ? . 6_566
H(4) N(1) 3.150 ? . 2_566
H(4) C(4) 3.254 ? . 2_566
H(4) C(5) 2.777 ? . 2_566
H(4) H(3) 2.761 ? . 2_566
H(4) H(12) 3.298 ? . 6_466
H(4) H(14) 3.366 ? . 6_466
H(4) H(18) 3.437 ? . 2_566
H(4) H(18) 3.021 ? . 4_665
H(5) O(1) 3.472 ? . 4_665
H(5) O(5) 2.672 ? . 8_565
H(5) O(7) 3.586 ? . 8_565
H(5) C(15) 3.414 ? . 4_665
H(5) H(3) 3.055 ? . 2_566
H(5) H(15) 2.918 ? . 4_665
H(5) H(17) 3.022 ? . 4_665
H(5) H(18) 3.035 ? . 4_665
H(5) H(19) 3.397 ? . 6_466
H(6) Cl(1) 3.585 ? . 6_466
H(6) O(2) 3.349 ? . 6_466
H(6) O(5) 3.018 ? . 6_466
H(6) O(5) 3.561 ? . 8_565
H(6) O(6) 3.048 ? . 6_466
H(6) C(13) 3.450 ? . 2_466
H(6) H(10) 2.694 ? . 2_466
H(6) H(11) 3.406 ? . 2_466
H(6) H(15) 2.891 ? . 2_466
H(6) H(19) 2.896 ? . 6_466
H(6) H(19) 3.329 ? . 8_565
H(7) O(6) 2.903 ? . 6_466
H(7) C(2) 3.532 ? . 6_466
H(7) C(3) 3.372 ? . 6_466
H(7) C(13) 3.109 ? . 1_455
H(7) C(14) 3.303 ? . 1_455
H(7) H(2) 3.462 ? . 6_466
H(7) H(9) 2.573 ? . 1_455
H(7) H(10) 2.888 ? . 1_455
H(7) H(10) 3.361 ? . 2_466
H(7) H(13) 2.418 ? . 1_455
H(8) Cl(1) 3.310 ? . .
H(8) O(4) 2.544 ? . .
H(8) O(6) 2.967 ? . .
H(8) H(1) 3.456 ? . 6_466
H(8) H(10) 3.588 ? . 1_455
H(8) H(13) 3.284 ? . 1_455
H(9) O(6) 2.825 ? . 6_566
H(9) C(10) 3.303 ? . 1_655
H(9) C(13) 2.914 ? . 2_566
H(9) H(7) 2.573 ? . 1_655
H(9) H(9) 2.789 ? . 2_566
H(9) H(10) 2.933 ? . 2_566
H(9) H(11) 2.535 ? . 2_566
H(10) C(9) 3.013 ? . 2_666
H(10) C(10) 3.332 ? . 1_655
H(10) C(10) 3.383 ? . 2_666
H(10) C(13) 3.357 ? . 2_566
H(10) H(6) 2.694 ? . 2_666
H(10) H(7) 2.888 ? . 1_655
H(10) H(7) 3.361 ? . 2_666
H(10) H(8) 3.588 ? . 1_655
H(10) H(9) 2.933 ? . 2_566
H(10) H(10) 3.192 ? . 2_566
H(10) H(11) 3.408 ? . 2_566
H(11) Cl(1) 3.236 ? . 5_545
H(11) O(6) 2.913 ? . 5_545
H(11) O(7) 2.671 ? . 5_545
H(11) C(13) 3.124 ? . 2_566
H(11) H(1) 3.193 ? . 2_566
H(11) H(6) 3.406 ? . 2_666
H(11) H(9) 2.535 ? . 2_566
H(11) H(10) 3.408 ? . 2_566
H(11) H(11) 2.990 ? . 2_566
H(12) O(4) 3.467 ? . 1_655
H(12) O(4) 3.279 ? . 3_655
H(12) O(5) 3.531 ? . 3_655
H(12) C(7) 3.268 ? . 6_566
H(12) C(8) 3.523 ? . 6_566
H(12) H(2) 3.273 ? . 6_566
H(12) H(4) 3.298 ? . 6_566
H(13) O(4) 3.485 ? . 1_655
H(13) O(6) 3.535 ? . 6_566
H(13) C(3) 3.192 ? . 6_566
H(13) C(4) 3.458 ? . 6_566
H(13) C(6) 3.363 ? . 6_566
H(13) C(7) 3.502 ? . 6_566
H(13) C(10) 3.258 ? . 1_655
H(13) H(2) 2.766 ? . 6_566
H(13) H(7) 2.418 ? . 1_655
H(13) H(8) 3.284 ? . 1_655
H(14) C(6) 2.912 ? . 6_566
H(14) C(7) 2.924 ? . 6_566
H(14) C(8) 3.127 ? . 6_566
H(14) C(9) 3.278 ? . 6_566
H(14) C(10) 3.250 ? . 6_566
H(14) C(11) 3.078 ? . 6_566
H(14) H(2) 3.506 ? . 6_566
H(14) H(4) 3.366 ? . 6_566
H(15) O(5) 3.175 ? . 5_545
H(15) O(7) 3.504 ? . 5_545
H(15) C(15) 3.285 ? . 3_755
H(15) H(5) 2.918 ? . 4_664
H(15) H(6) 2.891 ? . 2_666
H(15) H(15) 3.053 ? . 3_755
H(15) H(16) 2.864 ? . 3_755
H(15) H(17) 3.423 ? . 3_755
H(16) O(4) 3.291 ? . 1_655
H(16) O(4) 3.572 ? . 3_655
H(16) C(15) 2.628 ? . 3_755
H(16) H(15) 2.864 ? . 3_755
H(16) H(16) 2.086 ? . 3_755
H(16) H(17) 2.544 ? . 3_755
H(17) O(4) 2.884 ? . 3_655
H(17) C(15) 3.334 ? . 3_755
H(17) H(5) 3.022 ? . 4_664
H(17) H(15) 3.423 ? . 3_755
H(17) H(16) 2.544 ? . 3_755
H(18) Cl(1) 3.035 ? . 5_545
H(18) O(4) 3.457 ? . 5_545
H(18) O(5) 3.306 ? . 5_545
H(18) O(7) 1.989 ? . 5_545
H(18) O(7) 3.339 ? . 7_545
H(18) H(4) 3.437 ? . 2_566
H(18) H(4) 3.021 ? . 4_664
H(18) H(5) 3.035 ? . 4_664
H(19) Cl(1) 3.163 ? . 3_655
H(19) O(4) 3.534 ? . 3_655
H(19) O(5) 3.196 ? . .
H(19) O(5) 1.971 ? . 3_655
H(19) C(8) 3.536 ? . 6_566
H(19) C(9) 3.266 ? . 6_566
H(19) H(5) 3.397 ? . 6_566
H(19) H(6) 2.896 ? . 6_566
H(19) H(6) 3.329 ? . 8_564

loop_
_geom_torsion_atom_site_label_1
_geom_torsion_atom_site_label_2
_geom_torsion_atom_site_label_3
_geom_torsion_atom_site_label_4
_geom_torsion
_geom_torsion_publ_flag
_geom_torsion_site_symmetry_1
_geom_torsion_site_symmetry_2
_geom_torsion_site_symmetry_3
_geom_torsion_site_symmetry_4
O(2) Ni(1) O(1) N(2) 82.9(2) ? . . . .
O(3) Ni(1) O(1) N(2) -97.1(2) ? . . . .
O(1) Ni(1) N(1) C(1) 7.1(2) ? . . . .
O(1) Ni(1) N(1) C(5) -178.8(3) ? . . . .
N(1) Ni(1) O(1) N(2) -4.7(2) ? . . . .
O(1) Ni(1) N(1) C(1) -173.6(2) ? . . 3_655 3_655
O(1) Ni(1) N(1) C(5) 0.5(3) ? . . 3_655 3_655
N(1) Ni(1) O(1) N(2) 170.7(2) ? 3_655 . . .
O(2) Ni(1) O(1) N(2) 82.9(2) ? . . 3_655 3_655
O(3) Ni(1) O(1) N(2) -97.1(2) ? . . 3_655 3_655
O(1) Ni(1) N(1) C(1) -173.6(2) ? 3_655 . . .
O(1) Ni(1) N(1) C(5) 0.5(3) ? 3_655 . . .
N(1) Ni(1) O(1) N(2) 170.7(2) ? . . 3_655 3_655
O(1) Ni(1) N(1) C(1) 7.1(2) ? 3_655 . 3_655 3_655
O(1) Ni(1) N(1) C(5) -178.8(3) ? 3_655 . 3_655 3_655
N(1) Ni(1) O(1) N(2) -4.7(2) ? 3_655 . 3_655 3_655
O(2) Ni(1) N(1) C(1) -83.6(2) ? . . . .
O(2) Ni(1) N(1) C(5) 90.4(3) ? . . . .
O(2) Ni(1) N(1) C(1) -83.6(2) ? . . 3_655 3_655
O(2) Ni(1) N(1) C(5) 90.4(3) ? . . 3_655 3_655
O(3) Ni(1) N(1) C(1) 96.4(2) ? . . . .
O(3) Ni(1) N(1) C(5) -89.6(3) ? . . . .
O(3) Ni(1) N(1) C(1) 96.4(2) ? . . 3_655 3_655
O(3) Ni(1) N(1) C(5) -89.6(3) ? . . 3_655 3_655
Ni(1) O(1) N(2) C(1) 1.5(3) ? . . . .
Ni(1) O(1) N(2) C(12) -177.8(2) ? . . . .
Ni(1) N(1) C(1) N(2) -8.4(4) ? . . . .
Ni(1) N(1) C(1) C(2) 172.9(3) ? . . . .
Ni(1) N(1) C(5) C(4) -175.8(2) ? . . . .
C(1) N(1) C(5) C(4) -2.1(5) ? . . . .
C(5) N(1) C(1) N(2) 177.0(3) ? . . . .
C(5) N(1) C(1) C(2) -1.7(5) ? . . . .
O(1) N(2) C(1) N(1) 4.7(4) ? . . . .
O(1) N(2) C(1) C(2) -176.6(3) ? . . . .
O(1) N(2) C(12) C(13) -129.9(3) ? . . . .
O(1) N(2) C(12) C(14) 106.6(3) ? . . . .
O(1) N(2) C(12) C(15) -11.4(4) ? . . . .
C(1) N(2) C(12) C(13) 50.9(4) ? . . . .
C(1) N(2) C(12) C(14) -72.6(4) ? . . . .
C(1) N(2) C(12) C(15) 169.4(3) ? . . . .
C(12) N(2) C(1) N(1) -176.1(3) ? . . . .
C(12) N(2) C(1) C(2) 2.6(6) ? . . . .
N(1) C(1) C(2) C(3) 3.0(6) ? . . . .
N(2) C(1) C(2) C(3) -175.6(3) ? . . . .
C(1) C(2) C(3) C(4) -0.5(5) ? . . . .
C(2) C(3) C(4) C(5) -3.0(5) ? . . . .
C(2) C(3) C(4) C(6) 176.6(3) ? . . . .
C(3) C(4) C(5) N(1) 4.3(6) ? . . . .
C(3) C(4) C(6) C(7) -28.6(5) ? . . . .
C(3) C(4) C(6) C(11) 149.4(3) ? . . . .
C(5) C(4) C(6) C(7) 151.0(3) ? . . . .
C(5) C(4) C(6) C(11) -31.1(5) ? . . . .
C(6) C(4) C(5) N(1) -175.3(3) ? . . . .
C(4) C(6) C(7) C(8) 178.1(3) ? . . . .
C(4) C(6) C(11) C(10) -176.8(3) ? . . . .
C(7) C(6) C(11) C(10) 1.2(5) ? . . . .
C(11) C(6) C(7) C(8) 0.1(4) ? . . . .
C(6) C(7) C(8) C(9) -1.1(5) ? . . . .
C(7) C(8) C(9) C(10) 0.9(6) ? . . . .
C(8) C(9) C(10) C(11) 0.4(6) ? . . . .
C(9) C(10) C(11) C(6) -1.4(6) ? . . . .
